data_7012004
loop_
_publ_author_name
'Kessler, Vadim G.'
'Gohil, Suresh'
'Parola, Stephane'

_publ_section_title
;
 Interaction of some divalent metal acetylacetonates with Al, Ti, Nb
 and Ta isopropoxides. Factors influencing the formation and stability
 of heterometallic alkoxide complexes
;
_journal_coden_ASTM DTARAF
_journal_issue 4
_journal_name_full 'Dalton Transactions'
_journal_page_first 544
_journal_page_last 550
_journal_paper_doi 10.1039/b206662a
_journal_year 2003
_chemical_formula_sum 'C32 H56 Al2 Co O12'
_chemical_formula_weight 745.66
_space_group_IT_number 15
_symmetry_cell_setting monoclinic
_symmetry_space_group_name_Hall '-C 2yc'
_symmetry_space_group_name_H-M 'C 1 2/c 1'
_atom_sites_solution_hydrogens geom
_atom_sites_solution_primary direct
_atom_sites_solution_secondary difmap
_audit_creation_method SHELXL-97
_cell_angle_alpha 90.00
_cell_angle_beta 90.288(17)
_cell_angle_gamma 90.00
_cell_formula_units_Z 4
_cell_length_a 17.451(9)
_cell_length_b 15.407(9)
_cell_length_c 14.656(8)
_cell_measurement_reflns_used 998(I>2sigma(I))
_cell_measurement_temperature 295(2)
_cell_measurement_theta_max 20.00
_cell_measurement_theta_min 2.24
_cell_volume 3940(4)
_computing_cell_refinement 'Bruker SMART'
_computing_data_collection 'Bruker SMART'
_computing_data_reduction 'Bruker SAINTPLUS'
_computing_molecular_graphics 'Bruker SHELXTL-NT'
_computing_publication_material 'Bruker SHELXTL-NT'
_computing_structure_refinement 'SHELXL-97 (Sheldrick, 1997)'
_computing_structure_solution 'SHELXS-97 (Sheldrick, 1990)'
_diffrn_ambient_temperature 295(2)
_diffrn_measured_fraction_theta_full 0.993
_diffrn_measured_fraction_theta_max 0.993
_diffrn_measurement_device_type 'Bruker SMART CCD 1k'
_diffrn_measurement_method 'Bruker SMART'
_diffrn_radiation_monochromator graphite
_diffrn_radiation_source 'fine-focus sealed tube'
_diffrn_radiation_type MoK\a
_diffrn_radiation_wavelength 0.71073
_diffrn_reflns_av_R_equivalents 0.1268
_diffrn_reflns_av_sigmaI/netI 0.0918
_diffrn_reflns_limit_h_max 16
_diffrn_reflns_limit_h_min -14
_diffrn_reflns_limit_k_max 14
_diffrn_reflns_limit_k_min -14
_diffrn_reflns_limit_l_max 13
_diffrn_reflns_limit_l_min -14
_diffrn_reflns_number 6050
_diffrn_reflns_theta_full 20.00
_diffrn_reflns_theta_max 20.00
_diffrn_reflns_theta_min 2.24
_exptl_absorpt_coefficient_mu 0.534
_exptl_absorpt_correction_T_max 0.8351
_exptl_absorpt_correction_T_min 0.8351
_exptl_absorpt_correction_type 'not applied'
_exptl_crystal_colour 'reddish violet'
_exptl_crystal_density_diffrn 1.257
_exptl_crystal_density_meas ?
_exptl_crystal_density_method .
_exptl_crystal_description block
_exptl_crystal_F_000 1588
_exptl_crystal_size_max 0.35
_exptl_crystal_size_mid 0.35
_exptl_crystal_size_min 0.35
_refine_diff_density_max 0.184
_refine_diff_density_min -0.296
_refine_diff_density_rms 0.050
_refine_ls_extinction_method none
_refine_ls_goodness_of_fit_ref 0.925
_refine_ls_hydrogen_treatment mixed
_refine_ls_matrix_type full
_refine_ls_number_parameters 213
_refine_ls_number_reflns 1826
_refine_ls_number_restraints 0
_refine_ls_restrained_S_all 0.925
_refine_ls_R_factor_all 0.0955
_refine_ls_R_factor_gt 0.0482
_refine_ls_shift/su_max 0.000
_refine_ls_shift/su_mean 0.000
_refine_ls_structure_factor_coef Fsqd
_refine_ls_weighting_details
;
calc w=1/[\s^2^(Fo^2^)+(0.0624P)^2^+0.0000P] where 
P=(Fo^2^+2Fc^2^)/3
;
_refine_ls_weighting_scheme calc
_refine_ls_wR_factor_gt 0.1121
_refine_ls_wR_factor_ref 0.1254
_reflns_number_gt 1108
_reflns_number_total 1826
_reflns_threshold_expression >2sigma(I)
_cod_data_source_file b206662a.txt
_cod_data_source_block coal3
_cod_depositor_comments
;
The following automatic conversions were performed:
'_symmetry_cell_setting' value 'Monoclinic' changed to 'monoclinic'
according to '/home/saulius/struct/CIF-dictionaries/cif_core.dic'
dictionary named 'cif_core.dic' version 2.4.1 from 2010-06-29.

Automatic conversion script
Id: cif_fix_enum 1527 2010-12-29 10:47:43Z saulius 
;
_cod_original_cell_volume 3941(4)
_cod_original_sg_symbol_H-M C2/c
_cod_database_code 7012004

loop_
_symmetry_equiv_pos_as_xyz
'x, y, z'
'-x, y, -z+1/2'
'x+1/2, y+1/2, z'
'-x+1/2, y+1/2, -z+1/2'
'-x, -y, -z'
'x, -y, z-1/2'
'-x+1/2, -y+1/2, -z'
'x+1/2, -y+1/2, z-1/2'

loop_
_atom_site_label
_atom_site_type_symbol
_atom_site_fract_x
_atom_site_fract_y
_atom_site_fract_z
_atom_site_U_iso_or_equiv
_atom_site_adp_type
_atom_site_occupancy
_atom_site_symmetry_multiplicity
_atom_site_calc_flag
_atom_site_refinement_flags
_atom_site_disorder_assembly
_atom_site_disorder_group
Co1 Co 0.5000 0.24999(8) 0.7500 0.0506(4) Uani 1 2 d S . .
Al1 Al 0.49994(9) 0.25010(14) 0.95017(10) 0.0540(6) Uani 1 1 d . . .
O1 O 0.4570(2) 0.3111(2) 0.8539(2) 0.0516(10) Uani 1 1 d . . .
O2 O 0.4570(2) 0.1888(2) 0.6460(2) 0.0521(10) Uani 1 1 d . . .
O3 O 0.4545(2) 0.3190(3) 1.0424(2) 0.0638(12) Uani 1 1 d . . .
O4 O 0.5455(2) 0.1812(3) 1.0424(2) 0.0649(12) Uani 1 1 d . . .
O5 O 0.5853(2) 0.3266(3) 0.9547(3) 0.0608(12) Uani 1 1 d . . .
O6 O 0.4151(2) 0.1733(3) 0.9548(3) 0.0634(12) Uani 1 1 d . . .
C1 C 0.4032(4) 0.3802(5) 0.8581(4) 0.069(2) Uani 1 1 d . . .
H1A H 0.3701 0.3708 0.9110 0.083 Uiso 1 1 calc R . .
C11 C 0.4467(5) 0.4656(5) 0.8718(5) 0.110(3) Uani 1 1 d . . .
H11A H 0.4774 0.4620 0.9262 0.165 Uiso 1 1 calc R . .
H11B H 0.4107 0.5124 0.8776 0.165 Uiso 1 1 calc R . .
H11C H 0.4792 0.4760 0.8203 0.165 Uiso 1 1 calc R . .
C12 C 0.3543(4) 0.3821(5) 0.7744(5) 0.094(2) Uani 1 1 d . . .
H12A H 0.3280 0.3276 0.7680 0.141 Uiso 1 1 calc R . .
H12B H 0.3860 0.3917 0.7219 0.141 Uiso 1 1 calc R . .
H12C H 0.3175 0.4281 0.7793 0.141 Uiso 1 1 calc R . .
C2 C 0.4025(4) 0.1193(4) 0.6420(4) 0.070(2) Uani 1 1 d . . .
H2A H 0.3693 0.1287 0.5888 0.084 Uiso 1 1 calc R . .
C21 C 0.3530(4) 0.1181(5) 0.7262(5) 0.097(3) Uani 1 1 d . . .
H21A H 0.3271 0.1728 0.7320 0.146 Uiso 1 1 calc R . .
H21B H 0.3846 0.1084 0.7790 0.146 Uiso 1 1 calc R . .
H21C H 0.3159 0.0723 0.7210 0.146 Uiso 1 1 calc R . .
C22 C 0.4457(5) 0.0338(5) 0.6285(5) 0.110(3) Uani 1 1 d . . .
H22A H 0.4763 0.0374 0.5744 0.165 Uiso 1 1 calc R . .
H22B H 0.4096 -0.0128 0.6223 0.165 Uiso 1 1 calc R . .
H22C H 0.4782 0.0232 0.6803 0.165 Uiso 1 1 calc R . .
C31 C 0.6984(4) 0.3986(5) 0.9971(5) 0.091(2) Uani 1 1 d . . .
H31A H 0.6840 0.4347 0.9464 0.136 Uiso 1 1 calc R . .
H31B H 0.7474 0.3728 0.9856 0.136 Uiso 1 1 calc R . .
H31C H 0.7012 0.4333 1.0515 0.136 Uiso 1 1 calc R . .
C32 C 0.6389(4) 0.3276(4) 1.0096(5) 0.0590(17) Uani 1 1 d . . .
C33 C 0.6498(4) 0.2687(5) 1.0800(5) 0.072(2) Uani 1 1 d . . .
H33A H 0.6907 0.2766 1.1200 0.086 Uiso 1 1 calc R . .
C34 C 0.6018(4) 0.1987(4) 1.0923(4) 0.0618(18) Uani 1 1 d . . .
C35 C 0.6169(4) 0.1347(5) 1.1679(4) 0.092(2) Uani 1 1 d . . .
H35A H 0.5783 0.0904 1.1668 0.138 Uiso 1 1 calc R . .
H35B H 0.6157 0.1642 1.2255 0.138 Uiso 1 1 calc R . .
H35C H 0.6664 0.1088 1.1595 0.138 Uiso 1 1 calc R . .
C41 C 0.3024(4) 0.1007(5) 0.9968(5) 0.091(2) Uani 1 1 d . . .
H41A H 0.3176 0.0652 0.9462 0.136 Uiso 1 1 calc R . .
H41B H 0.2530 0.1255 0.9846 0.136 Uiso 1 1 calc R . .
H41C H 0.3000 0.0657 1.0510 0.136 Uiso 1 1 calc R . .
C42 C 0.3602(4) 0.1724(4) 1.0106(5) 0.0607(18) Uani 1 1 d . . .
C43 C 0.3499(4) 0.2317(5) 1.0802(4) 0.0696(19) Uani 1 1 d . . .
H43A H 0.3092 0.2237 1.1201 0.084 Uiso 1 1 calc R . .
C44 C 0.3975(4) 0.3026(5) 1.0932(4) 0.0659(19) Uani 1 1 d . . .
C45 C 0.3828(4) 0.3649(5) 1.1692(4) 0.094(2) Uani 1 1 d . . .
H45A H 0.4208 0.4098 1.1685 0.141 Uiso 1 1 calc R . .
H45B H 0.3851 0.3347 1.2265 0.141 Uiso 1 1 calc R . .
H45C H 0.3329 0.3902 1.1616 0.141 Uiso 1 1 calc R . .

loop_
_atom_site_aniso_label
_atom_site_aniso_U_11
_atom_site_aniso_U_22
_atom_site_aniso_U_33
_atom_site_aniso_U_23
_atom_site_aniso_U_13
_atom_site_aniso_U_12
Co1 0.0445(7) 0.0482(7) 0.0591(7) 0.000 0.0002(5) 0.000
Al1 0.0471(12) 0.0541(12) 0.0609(11) 0.0002(11) 0.0011(9) -0.0114(9)
O1 0.044(2) 0.048(3) 0.063(2) 0.000(2) 0.0031(19) 0.003(2)
O2 0.049(2) 0.046(2) 0.062(2) 0.001(2) -0.0032(19) 0.000(2)
O3 0.066(3) 0.066(3) 0.060(2) -0.008(2) 0.010(2) -0.020(2)
O4 0.065(3) 0.068(3) 0.061(3) 0.000(2) -0.006(2) -0.019(3)
O5 0.054(3) 0.059(3) 0.069(3) -0.002(2) -0.008(2) -0.016(2)
O6 0.052(3) 0.065(3) 0.073(3) 0.000(2) 0.003(2) -0.017(2)
C1 0.059(5) 0.083(6) 0.066(4) 0.011(4) 0.014(4) 0.012(4)
C11 0.156(8) 0.060(5) 0.113(6) -0.015(5) 0.008(6) 0.008(6)
C12 0.072(5) 0.102(6) 0.109(5) 0.008(5) 0.004(5) 0.032(5)
C2 0.067(5) 0.073(6) 0.069(4) 0.003(4) -0.016(4) -0.012(4)
C21 0.078(6) 0.108(7) 0.105(5) 0.006(5) 0.006(5) -0.032(5)
C22 0.150(8) 0.063(5) 0.118(6) -0.009(5) -0.010(6) -0.010(6)
C31 0.058(5) 0.088(5) 0.126(6) -0.003(5) -0.005(4) -0.031(4)
C32 0.051(5) 0.056(4) 0.070(4) -0.014(4) 0.004(4) -0.011(4)
C33 0.050(4) 0.082(6) 0.083(5) -0.002(5) -0.021(4) -0.019(4)
C34 0.072(5) 0.055(5) 0.058(4) -0.012(4) -0.001(4) 0.004(4)
C35 0.093(6) 0.099(6) 0.084(5) 0.023(5) -0.026(4) -0.017(5)
C41 0.057(5) 0.089(5) 0.126(6) -0.013(5) 0.006(4) -0.033(4)
C42 0.049(4) 0.057(5) 0.076(5) 0.020(5) -0.006(4) -0.010(4)
C43 0.065(5) 0.068(5) 0.075(5) -0.001(4) 0.018(4) -0.010(4)
C44 0.071(5) 0.069(5) 0.057(4) 0.008(4) -0.004(4) -0.006(4)
C45 0.102(6) 0.100(7) 0.081(5) -0.026(5) 0.021(4) -0.016(5)

loop_
_atom_type_symbol
_atom_type_description
_atom_type_scat_dispersion_real
_atom_type_scat_dispersion_imag
_atom_type_scat_source
C C 0.0033 0.0016 'International Tables Vol C Tables 4.2.6.8 and 6.1.1.4'
H H 0.0000 0.0000 'International Tables Vol C Tables 4.2.6.8 and 6.1.1.4'
O O 0.0106 0.0060 'International Tables Vol C Tables 4.2.6.8 and 6.1.1.4'
Al Al 0.0645 0.0514 'International Tables Vol C Tables 4.2.6.8 and 6.1.1.4'
Co Co 0.3494 0.9721 'International Tables Vol C Tables 4.2.6.8 and 6.1.1.4'

loop_
_geom_angle_atom_site_label_1
_geom_angle_atom_site_label_2
_geom_angle_atom_site_label_3
_geom_angle
_geom_angle_site_symmetry_1
_geom_angle_site_symmetry_3
_geom_angle_publ_flag
O2 Co1 O2 121.9(2) . 2_656 ?
O2 Co1 O1 134.53(15) . . ?
O2 Co1 O1 76.67(15) 2_656 . ?
O2 Co1 O1 76.67(15) . 2_656 ?
O2 Co1 O1 134.53(15) 2_656 2_656 ?
O1 Co1 O1 122.0(2) . 2_656 ?
O2 Co1 Al1 141.61(12) . . ?
O2 Co1 Al1 38.44(12) 2_656 . ?
O1 Co1 Al1 38.23(12) . . ?
O1 Co1 Al1 141.72(12) 2_656 . ?
O2 Co1 Al1 38.44(12) . 2_656 ?
O2 Co1 Al1 141.61(12) 2_656 2_656 ?
O1 Co1 Al1 141.72(12) . 2_656 ?
O1 Co1 Al1 38.23(12) 2_656 2_656 ?
Al1 Co1 Al1 179.93(9) . 2_656 ?
O1 Al1 O2 80.98(16) . 2_656 ?
O1 Al1 O4 175.8(2) . . ?
O2 Al1 O4 94.98(19) 2_656 . ?
O1 Al1 O3 95.16(19) . . ?
O2 Al1 O3 175.9(2) 2_656 . ?
O4 Al1 O3 88.91(18) . . ?
O1 Al1 O6 91.81(17) . . ?
O2 Al1 O6 91.67(19) 2_656 . ?
O4 Al1 O6 87.11(19) . . ?
O3 Al1 O6 89.7(2) . . ?
O1 Al1 O5 91.45(19) . . ?
O2 Al1 O5 91.22(18) 2_656 . ?
O4 Al1 O5 89.81(19) . . ?
O3 Al1 O5 87.61(19) . . ?
O6 Al1 O5 175.94(19) . . ?
O1 Al1 Co1 40.54(12) . . ?
O2 Al1 Co1 40.44(11) 2_656 . ?
O4 Al1 Co1 135.41(15) . . ?
O3 Al1 Co1 135.68(15) . . ?
O6 Al1 Co1 92.28(13) . . ?
O5 Al1 Co1 91.77(13) . . ?
C1 O1 Al1 127.7(4) . . ?
C1 O1 Co1 130.9(3) . . ?
Al1 O1 Co1 101.23(19) . . ?
C2 O2 Al1 128.2(3) . 2_656 ?
C2 O2 Co1 130.5(4) . . ?
Al1 O2 Co1 101.12(19) 2_656 . ?
C44 O3 Al1 129.6(4) . . ?
C34 O4 Al1 128.5(4) . . ?
C32 O5 Al1 128.6(4) . . ?
C42 O6 Al1 128.7(4) . . ?
O1 C1 C12 110.7(5) . . ?
O1 C1 C11 108.8(5) . . ?
C12 C1 C11 111.8(6) . . ?
O2 C2 C21 110.9(5) . . ?
O2 C2 C22 108.8(5) . . ?
C21 C2 C22 112.2(6) . . ?
O5 C32 C33 125.4(6) . . ?
O5 C32 C31 116.6(6) . . ?
C33 C32 C31 118.0(6) . . ?
C34 C33 C32 121.9(6) . . ?
O4 C34 C33 124.6(6) . . ?
O4 C34 C35 115.0(6) . . ?
C33 C34 C35 120.3(7) . . ?
O6 C42 C43 124.9(6) . . ?
O6 C42 C41 115.5(6) . . ?
C43 C42 C41 119.5(7) . . ?
C42 C43 C44 122.9(6) . . ?
O3 C44 C43 123.2(6) . . ?
O3 C44 C45 116.6(6) . . ?
C43 C44 C45 120.2(7) . . ?

loop_
_geom_bond_atom_site_label_1
_geom_bond_atom_site_label_2
_geom_bond_distance
_geom_bond_site_symmetry_2
_geom_bond_publ_flag
Co1 O2 1.940(4) . ?
Co1 O2 1.940(4) 2_656 ?
Co1 O1 1.944(4) . ?
Co1 O1 1.944(4) 2_656 ?
Co1 Al1 2.934(2) . ?
Co1 Al1 2.934(2) 2_656 ?
Al1 O1 1.851(4) . ?
Al1 O2 1.859(4) 2_656 ?
Al1 O4 1.892(4) . ?
Al1 O3 1.896(4) . ?
Al1 O6 1.897(5) . ?
Al1 O5 1.900(4) . ?
O1 C1 1.421(7) . ?
O2 C2 1.433(7) . ?
O2 Al1 1.859(4) 2_656 ?
O3 C44 1.271(7) . ?
O4 C34 1.250(7) . ?
O5 C32 1.231(7) . ?
O6 C42 1.262(7) . ?
C1 C12 1.492(8) . ?
C1 C11 1.533(9) . ?
C2 C21 1.510(8) . ?
C2 C22 1.531(9) . ?
C31 C32 1.520(8) . ?
C32 C33 1.386(8) . ?
C33 C34 1.378(9) . ?
C34 C35 1.505(8) . ?
C41 C42 1.509(8) . ?
C42 C43 1.383(8) . ?
C43 C44 1.384(8) . ?
C44 C45 1.494(8) . ?
